data_2212691
loop_
_publ_author_name
'Wei Xu'
'Jian-Li Lin'

_publ_section_title
;
 Tetrakis(dimethylammonium) hexachlorotungstate(III) chloride
;
_journal_coeditor_code SI2001
_journal_issue 3
_journal_name_full 'Acta Crystallographica Section E'
_journal_page_first m767
_journal_page_last m769
_journal_paper_doi 10.1107/S1600536807006769
_journal_volume 63
_journal_year 2007
_chemical_formula_iupac '(C2 H8 N)4 [W Cl6] Cl'
_chemical_formula_moiety '4C2 H8 N + , Cl6 W 3- , Cl -'
_chemical_formula_sum 'C8 H32 Cl7 N4 W'
_chemical_formula_weight 616.38
_chemical_name_systematic
;
Tetrakis(dimethylammonium) hexachloridotungsten(III) chloride
;
_space_group_IT_number 18
_symmetry_cell_setting orthorhombic
_symmetry_space_group_name_Hall 'P 2 2ab'
_symmetry_space_group_name_H-M 'P 21 21 2'
_atom_sites_solution_hydrogens geom
_atom_sites_solution_primary direct
_atom_sites_solution_secondary difmap
_audit_creation_method SHELXL97
_cell_angle_alpha 90.00
_cell_angle_beta 90.00
_cell_angle_gamma 90.00
_cell_formula_units_Z 2
_cell_length_a 10.297(2)
_cell_length_b 13.107(3)
_cell_length_c 8.7121(17)
_cell_measurement_reflns_used 11279
_cell_measurement_temperature 295(2)
_cell_measurement_theta_max 27.5
_cell_measurement_theta_min 3.1
_cell_volume 1175.8(4)
_computing_cell_refinement RAPID-AUTO
_computing_data_collection 'RAPID-AUTO (Rigaku, 1998)'
_computing_data_reduction 'CrystalStructure (Rigaku/MSC, 2004)'
_computing_molecular_graphics CrystalStructure
_computing_publication_material SHELXL97
_computing_structure_refinement 'SHELXL97 (Sheldrick, 1997)'
_computing_structure_solution 'SHELXS97 (Sheldrick, 1997)'
_diffrn_ambient_temperature 295(2)
_diffrn_measured_fraction_theta_full 0.997
_diffrn_measured_fraction_theta_max 0.997
_diffrn_measurement_device_type 'Rigaku R-AXIS RAPID'
_diffrn_measurement_method \w
_diffrn_radiation_monochromator graphite
_diffrn_radiation_source 'fine-focus sealed tube'
_diffrn_radiation_type MoK\a
_diffrn_radiation_wavelength 0.71073
_diffrn_reflns_av_R_equivalents 0.0260
_diffrn_reflns_av_sigmaI/netI 0.0291
_diffrn_reflns_limit_h_max 13
_diffrn_reflns_limit_h_min -13
_diffrn_reflns_limit_k_max 15
_diffrn_reflns_limit_k_min -16
_diffrn_reflns_limit_l_max 11
_diffrn_reflns_limit_l_min -11
_diffrn_reflns_number 11579
_diffrn_reflns_theta_full 27.46
_diffrn_reflns_theta_max 27.46
_diffrn_reflns_theta_min 3.06
_diffrn_standards_decay_% 0
_diffrn_standards_interval_count 0
_diffrn_standards_interval_time 0
_diffrn_standards_number 0
_exptl_absorpt_coefficient_mu 5.704
_exptl_absorpt_correction_T_max 0.410
_exptl_absorpt_correction_T_min 0.279
_exptl_absorpt_correction_type multi-scan
_exptl_absorpt_process_details '(ABSCOR; Higashi, 1995)'
_exptl_crystal_colour colourless
_exptl_crystal_density_diffrn 1.741
_exptl_crystal_density_method 'not measured'
_exptl_crystal_description block
_exptl_crystal_F_000 602
_exptl_crystal_size_max 0.24
_exptl_crystal_size_mid 0.22
_exptl_crystal_size_min 0.16
_refine_diff_density_max 0.508
_refine_diff_density_min -0.392
_refine_ls_abs_structure_details 'Flack (1983), with how many Friedel pairs?'
_refine_ls_abs_structure_Flack -0.179(9)
_refine_ls_extinction_coef 0.0054(5)
_refine_ls_extinction_expression Fc^*^=kFc[1+0.001xFc^2^\l^3^/sin(2\q)]^-1/4^
_refine_ls_extinction_method 'SHELXL97 (Sheldrick, 1997)'
_refine_ls_goodness_of_fit_ref 1.060
_refine_ls_hydrogen_treatment constr
_refine_ls_matrix_type full
_refine_ls_number_parameters 94
_refine_ls_number_reflns 2674
_refine_ls_number_restraints 0
_refine_ls_restrained_S_all 1.060
_refine_ls_R_factor_all 0.0195
_refine_ls_R_factor_gt 0.0184
_refine_ls_shift/su_max 0.000
_refine_ls_shift/su_mean 0.000
_refine_ls_structure_factor_coef Fsqd
_refine_ls_weighting_details 'calc w = 1/[\s^2^(Fo^2^)+(0.0233P)^2^+0.3756P] where P=(Fo^2^+2Fc^2^)/3'
_refine_ls_weighting_scheme calc
_refine_ls_wR_factor_gt 0.0482
_refine_ls_wR_factor_ref 0.0485
_reflns_number_gt 2584
_reflns_number_total 2674
_reflns_threshold_expression I>2\s(I)
_cod_data_source_file si2001.cif
_cod_data_source_block I
_cod_depositor_comments
;
The following automatic conversions were performed:
'_symmetry_cell_setting' value 'Orthorhombic' changed to 'orthorhombic'
according to '/home/saulius/struct/CIF-dictionaries/cif_core.dic'
dictionary named 'cif_core.dic' version 2.4.1 from 2010-06-29.

Automatic conversion script
Id: cif_fix_enum 1527 2010-12-29 10:47:43Z saulius 

The following automatic conversions were performed:

'_symmetry_cell_setting' value 'Orthorhombic' changed to
'orthorhombic' according to
/home/saulius/struct/CIF-dictionaries/cif_core.dic dictionary named
'cif_core.dic' version 2.4.1 from 2010-06-29.

Automatic conversion script
Id: cif_fix_values 1715 2011-07-08 13:25:40Z adriana 
;
_cod_database_code 2212691
_cod_database_fobs_code 2212691

loop_
_symmetry_equiv_pos_as_xyz
'x, y, z'
'-x, -y, z'
'-x+1/2, y+1/2, -z'
'x+1/2, -y+1/2, -z'

loop_
_atom_site_type_symbol
_atom_site_label
_atom_site_fract_x
_atom_site_fract_y
_atom_site_fract_z
_atom_site_U_iso_or_equiv
_atom_site_adp_type
_atom_site_calc_flag
_atom_site_refinement_flags
_atom_site_occupancy
W W1 0.5000 0.5000 0.429808(18) 0.03034(7) Uani d S 1
Cl Cl1 0.42517(12) 0.37903(9) 0.21508(14) 0.0624(3) Uani d . 1
Cl Cl2 0.27436(9) 0.58906(8) 0.43576(13) 0.0472(2) Uani d . 1
Cl Cl3 0.58073(10) 0.63024(7) 0.62699(12) 0.0465(2) Uani d . 1
Cl Cl4 0.5000 0.0000 0.0094(2) 0.1093(9) Uani d S 1
N N1 0.2348(4) 0.0965(3) -0.0425(4) 0.0553(10) Uani d . 1
H H1D 0.3116 0.0643 -0.0509 0.066 Uiso calc R 1
H H1E 0.1848 0.0764 -0.1216 0.066 Uiso calc R 1
C C1 0.1728(7) 0.0649(6) 0.1004(7) 0.100(2) Uani d . 1
H H1A 0.1600 -0.0077 0.0993 0.120 Uiso calc R 1
H H1B 0.0904 0.0984 0.1104 0.120 Uiso calc R 1
H H1C 0.2273 0.0830 0.1856 0.120 Uiso calc R 1
C C2 0.2562(7) 0.2037(5) -0.0544(7) 0.0819(17) Uani d . 1
H H2A 0.2961 0.2188 -0.1513 0.098 Uiso calc R 1
H H2B 0.3121 0.2256 0.0274 0.098 Uiso calc R 1
H H2C 0.1746 0.2389 -0.0472 0.098 Uiso calc R 1
N N2 0.8679(5) 0.6809(3) 0.4769(7) 0.0797(15) Uani d . 1
H H2D 0.7817 0.6710 0.4845 0.096 Uiso calc R 1
H H2E 0.8818 0.7487 0.4754 0.096 Uiso calc R 1
C C3 0.9301(6) 0.6385(5) 0.6135(8) 0.0835(17) Uani d . 1
H H3A 0.8942 0.6699 0.7036 0.100 Uiso calc R 1
H H3B 1.0218 0.6515 0.6094 0.100 Uiso calc R 1
H H3C 0.9152 0.5662 0.6173 0.100 Uiso calc R 1
C C4 0.9120(5) 0.6383(4) 0.3321(7) 0.0718(15) Uani d . 1
H H4A 0.8657 0.6699 0.2491 0.086 Uiso calc R 1
H H4B 0.8961 0.5661 0.3312 0.086 Uiso calc R 1
H H4C 1.0033 0.6507 0.3204 0.086 Uiso calc R 1

loop_
_atom_site_aniso_label
_atom_site_aniso_U_11
_atom_site_aniso_U_22
_atom_site_aniso_U_33
_atom_site_aniso_U_12
_atom_site_aniso_U_13
_atom_site_aniso_U_23
W1 0.03023(10) 0.02800(10) 0.03279(10) -0.00074(10) 0.000 0.000
Cl1 0.0607(7) 0.0695(7) 0.0570(6) -0.0060(5) -0.0056(6) -0.0254(6)
Cl2 0.0336(4) 0.0452(5) 0.0628(6) 0.0032(4) -0.0027(5) -0.0004(5)
Cl3 0.0476(6) 0.0430(5) 0.0488(5) -0.0038(4) -0.0045(4) -0.0097(4)
Cl4 0.0774(14) 0.176(3) 0.0745(11) 0.058(2) 0.000 0.000
N1 0.054(2) 0.070(3) 0.0417(19) -0.0052(19) -0.0013(16) -0.0047(18)
C1 0.083(5) 0.157(7) 0.060(4) -0.018(4) 0.018(3) 0.014(4)
C2 0.089(5) 0.074(4) 0.083(4) -0.008(3) -0.013(3) -0.006(3)
N2 0.060(3) 0.051(2) 0.129(5) 0.010(2) 0.027(3) 0.005(3)
C3 0.065(4) 0.087(4) 0.099(4) 0.001(3) 0.007(3) -0.017(4)
C4 0.061(3) 0.062(3) 0.092(4) -0.014(2) 0.007(3) -0.004(3)

loop_
_atom_type_symbol
_atom_type_description
_atom_type_scat_dispersion_real
_atom_type_scat_dispersion_imag
_atom_type_scat_source
C C 0.0033 0.0016 'International Tables Vol C Tables 4.2.6.8 and 6.1.1.4'
H H 0.0000 0.0000 'International Tables Vol C Tables 4.2.6.8 and 6.1.1.4'
N N 0.0061 0.0033 'International Tables Vol C Tables 4.2.6.8 and 6.1.1.4'
Cl Cl 0.1484 0.1585 'International Tables Vol C Tables 4.2.6.8 and 6.1.1.4'
W W -0.8490 6.8722 'International Tables Vol C Tables 4.2.6.8 and 6.1.1.4'

loop_
_geom_angle_atom_site_label_1
_geom_angle_atom_site_label_2
_geom_angle_atom_site_label_3
_geom_angle_site_symmetry_1
_geom_angle_site_symmetry_3
_geom_angle
_geom_angle_publ_flag
Cl1 W1 Cl1 . 2_665 86.60(6) y
Cl1 W1 Cl2 . . 91.35(4) y
Cl1 W1 Cl2 2_665 . 90.31(4) ?
Cl1 W1 Cl2 . 2_665 90.31(4) y
Cl1 W1 Cl2 2_665 2_665 91.35(4) ?
Cl2 W1 Cl2 . 2_665 177.71(5) y
Cl3 W1 Cl1 . . 175.44(4) y
Cl3 W1 Cl1 2_665 . 88.84(4) ?
Cl3 W1 Cl1 . 2_665 88.84(4) y
Cl3 W1 Cl2 . . 88.71(3) y
Cl3 W1 Cl2 2_665 . 89.76(4) y
Cl3 W1 Cl2 . 2_665 89.76(4) ?
Cl3 W1 Cl2 2_665 2_665 88.71(3) ?
Cl3 W1 Cl3 . 2_665 95.72(5) y
Cl3 W1 Cl1 2_665 2_665 175.44(4) ?
C2 N1 C1 . . 114.2(5) ?
C2 N1 H1D . . 108.7 ?
C1 N1 H1D . . 108.7 ?
C2 N1 H1E . . 108.7 ?
C1 N1 H1E . . 108.7 ?
H1D N1 H1E . . 107.6 ?
N1 C1 H1A . . 109.5 ?
N1 C1 H1B . . 109.5 ?
H1A C1 H1B . . 109.5 ?
N1 C1 H1C . . 109.5 ?
H1A C1 H1C . . 109.5 ?
H1B C1 H1C . . 109.5 ?
N1 C2 H2A . . 109.5 ?
N1 C2 H2B . . 109.5 ?
H2A C2 H2B . . 109.5 ?
N1 C2 H2C . . 109.5 ?
H2A C2 H2C . . 109.5 ?
H2B C2 H2C . . 109.5 ?
C4 N2 C3 . . 115.1(4) ?
C4 N2 H2D . . 108.5 ?
C3 N2 H2D . . 108.5 ?
C4 N2 H2E . . 108.5 ?
C3 N2 H2E . . 108.5 ?
H2D N2 H2E . . 107.5 ?
N2 C3 H3A . . 109.5 ?
N2 C3 H3B . . 109.5 ?
H3A C3 H3B . . 109.5 ?
N2 C3 H3C . . 109.5 ?
H3A C3 H3C . . 109.5 ?
H3B C3 H3C . . 109.5 ?
N2 C4 H4A . . 109.5 ?
N2 C4 H4B . . 109.5 ?
H4A C4 H4B . . 109.5 ?
N2 C4 H4C . . 109.5 ?
H4A C4 H4C . . 109.5 ?
H4B C4 H4C . . 109.5 ?

loop_
_geom_bond_atom_site_label_1
_geom_bond_atom_site_label_2
_geom_bond_site_symmetry_2
_geom_bond_distance
_geom_bond_publ_flag
W1 Cl1 . 2.5704(11) y
W1 Cl1 2_665 2.5704(11) ?
W1 Cl2 . 2.6008(10) y
W1 Cl2 2_665 2.6008(10) ?
W1 Cl3 . 2.5605(10) y
W1 Cl3 2_665 2.5605(10) ?
N1 C2 . 1.426(7) ?
N1 C1 . 1.459(6) ?
N1 H1D . 0.9000 ?
N1 H1E . 0.9000 ?
C1 H1A . 0.9600 ?
C1 H1B . 0.9600 ?
C1 H1C . 0.9600 ?
C2 H2A . 0.9600 ?
C2 H2B . 0.9600 ?
C2 H2C . 0.9600 ?
N2 C4 . 1.452(7) ?
N2 C3 . 1.462(9) ?
N2 H2D . 0.9000 ?
N2 H2E . 0.9000 ?
C3 H3A . 0.9600 ?
C3 H3B . 0.9600 ?
C3 H3C . 0.9600 ?
C4 H4A . 0.9600 ?
C4 H4B . 0.9600 ?
C4 H4C . 0.9600 ?

loop_
_geom_hbond_atom_site_label_D
_geom_hbond_atom_site_label_H
_geom_hbond_atom_site_label_A
_geom_hbond_site_symmetry_A
_geom_hbond_distance_DH
_geom_hbond_distance_HA
_geom_hbond_distance_DA
_geom_hbond_angle_DHA
_geom_hbond_publ_flag
N1 H1D Cl4 1_555 0.90 2.18 3.043(4) 161 y
N1 H1E Cl1 3_545 0.90 2.94 3.619(4) 134 y
N1 H1E Cl1 4_455 0.90 2.86 3.540(4) 134 y
N1 H1E Cl2 3_545 0.90 2.77 3.429(4) 131 y
N2 H2D Cl3 1_555 0.90 2.47 3.301(5) 153 y
N2 H2E Cl2 4_566 0.90 2.52 3.255(4) 139 y
N2 H2E Cl3 4_566 0.90 2.74 3.428(5) 134 y
